data_4100495
_journal_name_full 'Journal of the American Chemical Society'
_journal_paper_doi 10.1021/ja0518171
_journal_year 2005
_chemical_formula_sum 'C33 H24 O2'
_chemical_formula_weight 452.52
_space_group_IT_number 14
_symmetry_cell_setting monoclinic
_symmetry_space_group_name_Hall '-P 2ybc'
_symmetry_space_group_name_H-M 'P 1 21/c 1'
_cell_angle_alpha 90.00
_cell_angle_beta 104.847(8)
_cell_angle_gamma 90.00
_cell_formula_units_Z 4
_cell_length_a 9.6680(6)
_cell_length_b 18.5565(14)
_cell_length_c 13.8635(17)
_cell_measurement_temperature 293(2)
_cell_volume 2404.1(4)
_diffrn_ambient_temperature 293(2)
_exptl_crystal_density_diffrn 1.250
_cod_depositor_comments
;
The following automatic conversions were performed:
'_symmetry_cell_setting' value 'Monoclinic' changed to 'monoclinic'
according to '/home/saulius/struct/CIF-dictionaries/cif_core.dic'
dictionary named 'cif_core.dic' version 2.4.1 from 2010-06-29.

Automatic conversion script
Id: cif_fix_enum 1527 2010-12-29 10:47:43Z saulius 
;
_cod_original_sg_symbol_H-M 'P 21/c'
_cod_database_code 4100495

loop_
_symmetry_equiv_pos_as_xyz
'x, y, z'
'-x, y+1/2, -z+1/2'
'-x, -y, -z'
'x, -y-1/2, z-1/2'

loop_
_atom_site_label
_atom_site_type_symbol
_atom_site_fract_x
_atom_site_fract_y
_atom_site_fract_z
_atom_site_U_iso_or_equiv
_atom_site_adp_type
_atom_site_occupancy
_atom_site_symmetry_multiplicity
_atom_site_calc_flag
_atom_site_refinement_flags
_atom_site_disorder_assembly
_atom_site_disorder_group
O1 O 0.4626(2) 0.95707(9) 0.82979(12) 0.0586(5) Uani 1 1 d D . .
H1 H 0.541(2) 0.9816(19) 0.863(3) 0.107(14) Uiso 1 1 d D . .
C1 C 0.4666(3) 0.89631(12) 0.88455(16) 0.0452(5) Uani 1 1 d . . .
C2 C 0.3710(2) 0.84029(12) 0.84813(15) 0.0418(5) Uani 1 1 d . . .
C3 C 0.3593(3) 0.78775(13) 0.91780(17) 0.0504(6) Uani 1 1 d . . .
H3A H 0.2884 0.7529 0.8986 0.060 Uiso 1 1 calc R . .
C4 C 0.4472(3) 0.78457(14) 1.01387(18) 0.0601(7) Uani 1 1 d . . .
H4A H 0.4345 0.7488 1.0578 0.072 Uiso 1 1 calc R . .
C5 C 0.5529(3) 0.83487(15) 1.04309(18) 0.0603(7) Uani 1 1 d . . .
H5A H 0.6177 0.8312 1.1053 0.072 Uiso 1 1 calc R . .
C6 C 0.5637(3) 0.89168(14) 0.97981(17) 0.0521(6) Uani 1 1 d . . .
C7 C 0.6733(3) 0.94551(18) 1.0125(2) 0.0698(8) Uani 1 1 d . . .
H7A H 0.7358 0.9396 1.0753 0.084 Uiso 1 1 calc R . .
O7 O 0.6905(3) 0.99858(13) 0.96387(16) 0.0865(7) Uani 1 1 d . . .
C15 C 0.2659(2) 0.84028(12) 0.74478(15) 0.0403(5) Uani 1 1 d . . .
C16 C 0.1279(2) 0.88017(11) 0.75041(16) 0.0419(5) Uani 1 1 d . . .
C17 C 0.1018(3) 0.91163(13) 0.83462(17) 0.0485(5) Uani 1 1 d . . .
H17A H 0.1715 0.9106 0.8950 0.058 Uiso 1 1 calc R . .
C18 C -0.0293(3) 0.94476(15) 0.8283(2) 0.0623(7) Uani 1 1 d . . .
H18A H -0.0472 0.9658 0.8848 0.075 Uiso 1 1 calc R . .
C19 C -0.1331(3) 0.94665(17) 0.7388(2) 0.0667(7) Uani 1 1 d . . .
H19A H -0.2203 0.9690 0.7353 0.080 Uiso 1 1 calc R . .
C20 C -0.1075(3) 0.91543(15) 0.6544(2) 0.0592(6) Uani 1 1 d . . .
H20A H -0.1772 0.9169 0.5941 0.071 Uiso 1 1 calc R . .
C21 C 0.0218(2) 0.88207(12) 0.66027(17) 0.0462(5) Uani 1 1 d . . .
C22 C 0.3147(2) 0.87281(11) 0.65590(15) 0.0415(5) Uani 1 1 d . . .
C23 C 0.4539(2) 0.88763(12) 0.65146(17) 0.0471(5) Uani 1 1 d . . .
H23A H 0.5298 0.8814 0.7076 0.057 Uiso 1 1 calc R . .
C24 C 0.4788(3) 0.91191(14) 0.56230(19) 0.0560(6) Uani 1 1 d . . .
H24A H 0.5717 0.9229 0.5597 0.067 Uiso 1 1 calc R . .
C25 C 0.3678(3) 0.91983(15) 0.47782(19) 0.0579(6) Uani 1 1 d . . .
H25A H 0.3855 0.9376 0.4194 0.069 Uiso 1 1 calc R . .
C26 C 0.2297(3) 0.90123(13) 0.47996(17) 0.0516(6) Uani 1 1 d . . .
H26A H 0.1548 0.9053 0.4227 0.062 Uiso 1 1 calc R . .
C27 C 0.2044(2) 0.87655(11) 0.56778(16) 0.0432(5) Uani 1 1 d . . .
C28 C 0.2175(2) 0.76429(12) 0.70045(16) 0.0432(5) Uani 1 1 d . . .
C29 C 0.2820(3) 0.69848(13) 0.73041(18) 0.0525(6) Uani 1 1 d . . .
H29A H 0.3593 0.6958 0.7863 0.063 Uiso 1 1 calc R . .
C30 C 0.2309(4) 0.63658(14) 0.6767(2) 0.0639(7) Uani 1 1 d . . .
H30A H 0.2740 0.5925 0.6973 0.077 Uiso 1 1 calc R . .
C31 C 0.1173(4) 0.63973(14) 0.5935(2) 0.0660(8) Uani 1 1 d . . .
H31A H 0.0818 0.5977 0.5596 0.079 Uiso 1 1 calc R . .
C32 C 0.0560(3) 0.70546(14) 0.56018(18) 0.0561(6) Uani 1 1 d . . .
H32A H -0.0191 0.7078 0.5028 0.067 Uiso 1 1 calc R . .
C33 C 0.1064(2) 0.76741(13) 0.61224(16) 0.0461(5) Uani 1 1 d . . .
C34 C 0.0648(2) 0.84380(12) 0.57679(16) 0.0452(5) Uani 1 1 d . . .
H34A H -0.0100 0.8452 0.5139 0.054 Uiso 1 1 calc R . .
C41 C -0.2773(7) 0.7762(2) 0.3458(3) 0.0720(15) Uani 0.683(11) 1 d PG A 1
H41A H -0.3170 0.7333 0.3608 0.086 Uiso 0.683(11) 1 calc PR A 1
C42 C -0.3279(3) 0.8418(4) 0.3712(3) 0.0706(16) Uani 0.683(11) 1 d PG A 1
H42A H -0.4013 0.8428 0.4033 0.085 Uiso 0.683(11) 1 calc PR A 1
C43 C -0.2686(6) 0.9059(2) 0.3487(4) 0.0758(17) Uani 0.683(11) 1 d PG A 1
H43A H -0.3024 0.9497 0.3657 0.091 Uiso 0.683(11) 1 calc PR A 1
C44 C -0.1587(7) 0.9044(3) 0.3007(3) 0.0720(18) Uani 0.683(11) 1 d PG A 1
H44A H -0.1191 0.9473 0.2857 0.086 Uiso 0.683(11) 1 calc PR A 1
C45 C -0.1082(3) 0.8388(5) 0.2753(2) 0.0659(17) Uani 0.683(11) 1 d PG A 1
H45A H -0.0347 0.8378 0.2432 0.079 Uiso 0.683(11) 1 calc PR A 1
C46 C -0.1674(6) 0.7747(3) 0.2978(3) 0.0686(16) Uani 0.683(11) 1 d PG A 1
H46A H -0.1336 0.7309 0.2808 0.082 Uiso 0.683(11) 1 calc PR A 1
C41' C -0.3148(9) 0.8083(10) 0.3617(8) 0.069(3) Uiso 0.317(11) 1 d PG A 2
H41B H -0.3812 0.7859 0.3898 0.083 Uiso 0.317(11) 1 calc PR A 2
C42' C -0.3072(11) 0.8830(9) 0.3595(7) 0.072(4) Uiso 0.317(11) 1 d PG A 2
H42B H -0.3686 0.9107 0.3862 0.087 Uiso 0.317(11) 1 calc PR A 2
C43' C -0.2080(15) 0.9165(3) 0.3175(8) 0.075(4) Uiso 0.317(11) 1 d PG A 2
H43B H -0.2029 0.9665 0.3161 0.090 Uiso 0.317(11) 1 calc PR A 2
C44' C -0.1162(9) 0.8751(9) 0.2776(7) 0.070(4) Uiso 0.317(11) 1 d PG A 2
H44B H -0.0498 0.8975 0.2495 0.084 Uiso 0.317(11) 1 calc PR A 2
C45' C -0.1238(12) 0.8004(8) 0.2797(7) 0.071(4) Uiso 0.317(11) 1 d PG A 2
H45B H -0.0624 0.7727 0.2530 0.086 Uiso 0.317(11) 1 calc PR A 2
C46' C -0.2230(16) 0.7669(3) 0.3218(10) 0.083(4) Uiso 0.317(11) 1 d PG A 2
H46B H -0.2281 0.7169 0.3232 0.100 Uiso 0.317(11) 1 calc PR A 2

loop_
_atom_site_aniso_label
_atom_site_aniso_U_11
_atom_site_aniso_U_22
_atom_site_aniso_U_33
_atom_site_aniso_U_23
_atom_site_aniso_U_13
_atom_site_aniso_U_12
O1 0.0815(13) 0.0426(9) 0.0474(9) 0.0024(7) 0.0085(8) -0.0115(9)
C1 0.0512(13) 0.0441(11) 0.0386(11) 0.0001(9) 0.0083(9) -0.0014(10)
C2 0.0441(12) 0.0421(11) 0.0376(10) 0.0001(8) 0.0074(9) 0.0003(9)
C3 0.0585(14) 0.0447(12) 0.0480(12) 0.0030(10) 0.0137(10) -0.0030(11)
C4 0.0818(19) 0.0539(14) 0.0438(12) 0.0105(10) 0.0147(12) 0.0015(13)
C5 0.0677(16) 0.0651(16) 0.0408(12) 0.0040(11) 0.0007(11) 0.0022(13)
C6 0.0537(14) 0.0547(13) 0.0437(11) -0.0044(10) 0.0052(10) -0.0043(11)
C7 0.0717(18) 0.082(2) 0.0483(13) -0.0075(13) 0.0010(12) -0.0189(15)
O7 0.1045(18) 0.0851(15) 0.0632(12) -0.0087(11) 0.0091(11) -0.0426(14)
C15 0.0411(11) 0.0402(11) 0.0378(10) -0.0016(8) 0.0067(9) 0.0000(9)
C16 0.0426(12) 0.0381(11) 0.0442(11) -0.0001(8) 0.0095(9) -0.0021(9)
C17 0.0536(14) 0.0459(12) 0.0467(11) -0.0032(9) 0.0138(10) 0.0017(10)
C18 0.0660(17) 0.0590(15) 0.0662(15) -0.0102(12) 0.0248(13) 0.0061(13)
C19 0.0533(15) 0.0685(17) 0.0787(18) -0.0066(14) 0.0180(13) 0.0153(13)
C20 0.0436(13) 0.0661(16) 0.0633(15) -0.0024(12) 0.0052(11) 0.0084(12)
C21 0.0434(12) 0.0441(11) 0.0494(12) -0.0010(9) 0.0088(9) -0.0010(10)
C22 0.0455(12) 0.0361(10) 0.0418(11) -0.0011(8) 0.0094(9) -0.0006(9)
C23 0.0449(12) 0.0469(12) 0.0487(12) -0.0045(9) 0.0105(9) -0.0041(10)
C24 0.0564(14) 0.0543(14) 0.0613(14) -0.0036(11) 0.0224(12) -0.0088(11)
C25 0.0696(17) 0.0578(14) 0.0490(12) 0.0034(11) 0.0201(12) -0.0082(12)
C26 0.0629(15) 0.0480(13) 0.0420(11) 0.0031(9) 0.0104(10) -0.0006(11)
C27 0.0477(12) 0.0381(10) 0.0422(11) -0.0008(8) 0.0087(9) 0.0000(9)
C28 0.0459(12) 0.0403(11) 0.0440(11) -0.0025(9) 0.0130(9) -0.0034(9)
C29 0.0652(16) 0.0438(12) 0.0494(12) 0.0013(10) 0.0164(11) 0.0023(11)
C30 0.096(2) 0.0387(12) 0.0627(15) -0.0024(10) 0.0303(14) -0.0019(13)
C31 0.100(2) 0.0443(13) 0.0589(14) -0.0129(11) 0.0296(15) -0.0180(14)
C32 0.0656(16) 0.0563(15) 0.0477(12) -0.0106(10) 0.0168(11) -0.0164(12)
C33 0.0473(12) 0.0482(12) 0.0437(11) -0.0038(9) 0.0134(9) -0.0056(10)
C34 0.0441(12) 0.0501(12) 0.0378(10) -0.0016(9) 0.0040(9) -0.0025(9)
C41 0.072(3) 0.074(3) 0.075(3) -0.013(2) 0.027(3) -0.008(3)
C42 0.066(3) 0.062(4) 0.088(3) -0.028(2) 0.028(2) -0.009(2)
C43 0.066(3) 0.070(3) 0.087(3) -0.003(3) 0.012(3) -0.002(3)
C44 0.077(3) 0.079(3) 0.054(2) 0.007(2) 0.006(3) -0.010(3)
C45 0.062(3) 0.085(6) 0.051(2) 0.002(2) 0.0144(18) -0.008(2)
C46 0.070(3) 0.078(3) 0.062(2) -0.003(2) 0.024(3) 0.007(3)

loop_
_geom_bond_atom_site_label_1
_geom_bond_atom_site_label_2
_geom_bond_distance
_geom_bond_site_symmetry_2
_geom_bond_publ_flag
O1 C1 1.354(3) . ?
C1 C2 1.397(3) . ?
C1 C6 1.413(3) . ?
C2 C3 1.397(3) . ?
C2 C15 1.530(3) . ?
C3 C4 1.385(3) . ?
C4 C5 1.366(4) . ?
C5 C6 1.392(4) . ?
C6 C7 1.442(4) . ?
C7 O7 1.229(4) . ?
C15 C16 1.545(3) . ?
C15 C22 1.550(3) . ?
C15 C28 1.561(3) . ?
C16 C17 1.385(3) . ?
C16 C21 1.399(3) . ?
C17 C18 1.391(4) . ?
C18 C19 1.382(4) . ?
C19 C20 1.383(4) . ?
C20 C21 1.379(4) . ?
C21 C34 1.504(3) . ?
C22 C23 1.390(3) . ?
C22 C27 1.402(3) . ?
C23 C24 1.394(3) . ?
C24 C25 1.379(4) . ?
C25 C26 1.387(4) . ?
C26 C27 1.380(3) . ?
C27 C34 1.514(3) . ?
C28 C29 1.386(3) . ?
C28 C33 1.407(3) . ?
C29 C30 1.389(4) . ?
C30 C31 1.375(4) . ?
C31 C32 1.383(4) . ?
C32 C33 1.378(3) . ?
C33 C34 1.520(3) . ?
C41 C42 1.3900 . ?
C41 C46 1.3900 . ?
C42 C43 1.3900 . ?
C43 C44 1.3900 . ?
C44 C45 1.3900 . ?
C45 C46 1.3900 . ?
C41' C42' 1.3900 . ?
C41' C46' 1.3900 . ?
C42' C43' 1.3900 . ?
C43' C44' 1.3900 . ?
C44' C45' 1.3900 . ?
C45' C46' 1.3900 . ?
